data_4117563
loop_
_publ_author_name
'Heather C. Johnson'
'Alasdair P. M. Robertson'
'Adrian B. Chaplin'
'Laura J. Sewell'
'Amber L. Thompson'
'Mairi F. Haddow'
'Ian Manners'
'Andrew S. Weller'

_publ_section_title
;
 Correction to Catching the First Oligomerization Event in the Catalytic
 Formation of Polyaminoboranes: H3B.NMeHBH2.NMeH2 Bound to Iridium
;
_journal_name_full 'Journal of the American Chemical Society'
_journal_page_first 3932
_journal_page_last 3932
_journal_paper_doi 10.1021/ja211731p
_journal_volume 134
_journal_year 2012
_chemical_formula_moiety 'C2 H14 B2 N2'
_chemical_formula_sum 'C2 H14 B2 N2'
_chemical_formula_weight 87.77
_chemical_name_systematic
; 
 ? 
;
_space_group_IT_number 14
_symmetry_cell_setting monoclinic
_symmetry_space_group_name_Hall '-P 2ybc'
_symmetry_space_group_name_H-M 'P 1 21/c 1'
_atom_sites_solution_hydrogens geom
_atom_sites_solution_primary direct
_atom_sites_solution_secondary difmap
_audit_creation_method SHELXL-97
_cell_angle_alpha 90.00
_cell_angle_beta 96.081(2)
_cell_angle_gamma 90.00
_cell_formula_units_Z 4
_cell_length_a 8.7173(4)
_cell_length_b 8.5002(3)
_cell_length_c 9.0429(3)
_cell_measurement_reflns_used 4823
_cell_measurement_temperature 100(2)
_cell_measurement_theta_max 29.57
_cell_measurement_theta_min 3.30
_cell_volume 666.30(4)
_computing_cell_refinement 'Bruker APEX II'
_computing_data_collection 'Bruker APEX II'
_computing_data_reduction 'Bruker SAINT'
_computing_molecular_graphics 'Bruker SHELXTL'
_computing_publication_material 'Bruker SHELXTL'
_computing_structure_refinement 'SHELXL-97 (Sheldrick, 1997)'
_computing_structure_solution 'SHELXS-97 (Sheldrick, 1990)'
_diffrn_ambient_temperature 100(2)
_diffrn_measured_fraction_theta_full 0.991
_diffrn_measured_fraction_theta_max 0.991
_diffrn_measurement_device_type 'Bruker Apex II kappa CCD area detector'
_diffrn_measurement_method 'phi and omega scans'
_diffrn_radiation_monochromator graphite
_diffrn_radiation_source 'fine-focus sealed tube'
_diffrn_radiation_type MoK\a
_diffrn_radiation_wavelength 0.71073
_diffrn_reflns_av_R_equivalents 0.0186
_diffrn_reflns_av_sigmaI/netI 0.0164
_diffrn_reflns_limit_h_max 12
_diffrn_reflns_limit_h_min -11
_diffrn_reflns_limit_k_max 9
_diffrn_reflns_limit_k_min -11
_diffrn_reflns_limit_l_max 12
_diffrn_reflns_limit_l_min -12
_diffrn_reflns_number 8590
_diffrn_reflns_theta_full 29.60
_diffrn_reflns_theta_max 29.60
_diffrn_reflns_theta_min 3.30
_exptl_absorpt_coefficient_mu 0.051
_exptl_absorpt_correction_T_max 0.7459
_exptl_absorpt_correction_T_min 0.6824
_exptl_absorpt_correction_type multi-scan
_exptl_absorpt_process_details SADABS-2008/1
_exptl_crystal_colour colourless
_exptl_crystal_density_diffrn 0.875
_exptl_crystal_description plate
_exptl_crystal_F_000 200
_exptl_crystal_size_max 0.48
_exptl_crystal_size_mid 0.47
_exptl_crystal_size_min 0.11
_refine_diff_density_max 0.347
_refine_diff_density_min -0.125
_refine_diff_density_rms 0.031
_refine_ls_extinction_method none
_refine_ls_goodness_of_fit_ref 1.061
_refine_ls_hydrogen_treatment mixed
_refine_ls_matrix_type full
_refine_ls_number_parameters 81
_refine_ls_number_reflns 1856
_refine_ls_number_restraints 0
_refine_ls_restrained_S_all 1.061
_refine_ls_R_factor_all 0.0396
_refine_ls_R_factor_gt 0.0349
_refine_ls_shift/su_max 0.000
_refine_ls_shift/su_mean 0.000
_refine_ls_structure_factor_coef Fsqd
_refine_ls_weighting_details 'calc w=1/[\s^2^(Fo^2^)+(0.0552P)^2^+0.0839P] where P=(Fo^2^+2Fc^2^)/3'
_refine_ls_weighting_scheme calc
_refine_ls_wR_factor_gt 0.0958
_refine_ls_wR_factor_ref 0.0996
_reflns_number_gt 1662
_reflns_number_total 1856
_reflns_threshold_expression >2sigma(I)
_cod_data_source_file ja211731p_si_001.cif
_cod_data_source_block ar4_9_medimer
_cod_original_sg_symbol_Hall -P2ybc
_cod_database_code 4117563

loop_
_symmetry_equiv_pos_as_xyz
'x, y, z'
'-x, y+1/2, -z+1/2'
'-x, -y, -z'
'x, -y-1/2, z-1/2'

loop_
_atom_site_label
_atom_site_type_symbol
_atom_site_fract_x
_atom_site_fract_y
_atom_site_fract_z
_atom_site_U_iso_or_equiv
_atom_site_adp_type
_atom_site_occupancy
_atom_site_symmetry_multiplicity
_atom_site_calc_flag
_atom_site_refinement_flags
N1 N 0.16127(6) 0.21669(6) 0.59112(6) 0.01597(15) Uani 1 1 d .
H1N H 0.1408(10) 0.2013(10) 0.4935(10) 0.019 Uiso 1 1 d .
N2 N 0.23219(6) -0.07291(7) 0.64713(6) 0.01708(15) Uani 1 1 d .
H2N H 0.1589(10) -0.0849(11) 0.7055(10) 0.020 Uiso 1 1 d .
H3N H 0.1916(10) -0.0959(11) 0.5572(10) 0.020 Uiso 1 1 d .
B2 B 0.29513(8) 0.10244(9) 0.65279(8) 0.01732(16) Uani 1 1 d .
H4B H 0.3318(10) 0.1310(11) 0.7704(10) 0.021 Uiso 1 1 d .
H5B H 0.3888(10) 0.1106(11) 0.5812(10) 0.021 Uiso 1 1 d .
B1 B 0.00262(8) 0.19637(9) 0.66098(8) 0.01747(16) Uani 1 1 d .
H1B H 0.0248(11) 0.2167(12) 0.7840(10) 0.026 Uiso 1 1 d .
H2B H -0.0433(10) 0.0740(11) 0.6381(10) 0.026 Uiso 1 1 d .
H3B H -0.0833(11) 0.2851(11) 0.6057(10) 0.026 Uiso 1 1 d .
C1 C 0.21798(8) 0.38139(8) 0.60733(8) 0.02279(17) Uani 1 1 d .
H1 H 0.2401 0.4069 0.7131 0.034 Uiso 1 1 calc R
H2 H 0.1389 0.4532 0.5613 0.034 Uiso 1 1 calc R
H3 H 0.3123 0.3926 0.5582 0.034 Uiso 1 1 calc R
C2 C 0.35470(8) -0.19014(9) 0.69071(9) 0.02736(18) Uani 1 1 d .
H4 H 0.4331 -0.1856 0.6207 0.041 Uiso 1 1 calc R
H5 H 0.3094 -0.2957 0.6890 0.041 Uiso 1 1 calc R
H6 H 0.4026 -0.1666 0.7912 0.041 Uiso 1 1 calc R

loop_
_atom_site_aniso_label
_atom_site_aniso_U_11
_atom_site_aniso_U_22
_atom_site_aniso_U_33
_atom_site_aniso_U_23
_atom_site_aniso_U_13
_atom_site_aniso_U_12
N1 0.0179(3) 0.0153(3) 0.0145(2) -0.00014(18) 0.00115(18) 0.00000(19)
N2 0.0137(3) 0.0161(3) 0.0211(3) 0.0007(2) 0.00060(19) 0.00023(19)
B2 0.0140(3) 0.0160(3) 0.0216(3) 0.0007(2) 0.0003(2) -0.0012(2)
B1 0.0163(3) 0.0191(3) 0.0171(3) -0.0011(2) 0.0020(2) 0.0017(3)
C1 0.0251(3) 0.0154(3) 0.0281(3) 0.0016(2) 0.0041(3) -0.0014(3)
C2 0.0192(3) 0.0187(3) 0.0438(4) 0.0050(3) 0.0014(3) 0.0045(3)

loop_
_atom_type_symbol
_atom_type_description
_atom_type_scat_dispersion_real
_atom_type_scat_dispersion_imag
_atom_type_scat_source
C C 0.0033 0.0016 'International Tables Vol C Tables 4.2.6.8 and 6.1.1.4'
H H 0.0000 0.0000 'International Tables Vol C Tables 4.2.6.8 and 6.1.1.4'
B B 0.0013 0.0007 'International Tables Vol C Tables 4.2.6.8 and 6.1.1.4'
N N 0.0061 0.0033 'International Tables Vol C Tables 4.2.6.8 and 6.1.1.4'

loop_
_geom_angle_atom_site_label_1
_geom_angle_atom_site_label_2
_geom_angle_atom_site_label_3
_geom_angle
C1 N1 B2 108.65(5)
C1 N1 B1 110.94(5)
B2 N1 B1 115.83(5)
C1 N1 H1N 105.4(6)
B2 N1 H1N 108.9(6)
B1 N1 H1N 106.6(6)
C2 N2 B2 112.68(5)
C2 N2 H2N 108.2(6)
B2 N2 H2N 111.2(6)
C2 N2 H3N 107.8(6)
B2 N2 H3N 110.1(6)
H2N N2 H3N 106.6(8)
N1 B2 N2 109.10(5)
N1 B2 H4B 109.5(5)
N2 B2 H4B 107.5(5)
N1 B2 H5B 108.8(5)
N2 B2 H5B 108.5(5)
H4B B2 H5B 113.4(6)
N1 B1 H1B 108.1(5)
N1 B1 H2B 109.6(5)
H1B B1 H2B 110.2(7)
N1 B1 H3B 108.2(5)
H1B B1 H3B 111.6(7)
H2B B1 H3B 109.0(7)
N1 C1 H1 109.5
N1 C1 H2 109.5
H1 C1 H2 109.5
N1 C1 H3 109.5
H1 C1 H3 109.5
H2 C1 H3 109.5
N2 C2 H4 109.5
N2 C2 H5 109.5
H4 C2 H5 109.5
N2 C2 H6 109.5
H4 C2 H6 109.5
H5 C2 H6 109.5

loop_
_geom_bond_atom_site_label_1
_geom_bond_atom_site_label_2
_geom_bond_distance
N1 C1 1.4867(9)
N1 B2 1.5741(9)
N1 B1 1.5895(9)
N1 H1N 0.892(9)
N2 C2 1.4831(8)
N2 B2 1.5872(9)
N2 H2N 0.877(9)
N2 H3N 0.874(9)
B2 H4B 1.105(9)
B2 H5B 1.097(9)
B1 H1B 1.123(9)
B1 H2B 1.126(10)
B1 H3B 1.140(9)
C1 H1 0.9800
C1 H2 0.9800
C1 H3 0.9800
C2 H4 0.9800
C2 H5 0.9800
C2 H6 0.9800

loop_
_geom_torsion_atom_site_label_1
_geom_torsion_atom_site_label_2
_geom_torsion_atom_site_label_3
_geom_torsion_atom_site_label_4
_geom_torsion
C1 N1 B2 N2 175.85(5)
B1 N1 B2 N2 50.22(7)
C2 N2 B2 N1 174.87(5)
